data_7115874
loop_
_publ_author_name
'Mei Yang'
'Tianyi Wang'
'Shixuan Cao'
'Zhengjie He'

_publ_section_title
;
 Phosphine-catalyzed [4+1] annulation of 1,3-(aza)dienes with maleimides:
 highly efficient construction of azaspiro[4.4]nonenes
;
_journal_name_full Chem.Commun.
_journal_page_first 13506
_journal_paper_doi 10.1039/C4cc05624H
_journal_volume 50
_journal_year 2014
_chemical_formula_sum 'C25 H19 N3 O4'
_chemical_formula_weight 425.43
_chemical_name_systematic
; 
 ? 
;
_space_group_IT_number 7
_symmetry_cell_setting monoclinic
_symmetry_space_group_name_Hall 'P -2yc'
_symmetry_space_group_name_H-M 'P 1 c 1'
_atom_sites_solution_hydrogens geom
_atom_sites_solution_primary direct
_atom_sites_solution_secondary difmap
_audit_creation_method SHELXL-97
_cell_angle_alpha 90.00
_cell_angle_beta 104.09(3)
_cell_angle_gamma 90.00
_cell_formula_units_Z 8
_cell_length_a 11.697(2)
_cell_length_b 14.397(3)
_cell_length_c 26.731(7)
_cell_measurement_reflns_used 10533
_cell_measurement_temperature 173(2)
_cell_measurement_theta_max 27.9064
_cell_measurement_theta_min 1.7950
_cell_volume 4366.1(17)
_computing_cell_refinement crystalclear
_computing_data_collection crystalclear
_computing_data_reduction crystalclear
_computing_molecular_graphics 'Bruker SHELXTL'
_computing_publication_material 'Bruker SHELXTL'
_computing_structure_refinement 'SHELXL-97 (Sheldrick, 1997)'
_computing_structure_solution 'SHELXS-97 (Sheldrick, 1990)'
_diffrn_ambient_temperature 173(2)
_diffrn_measured_fraction_theta_full 0.997
_diffrn_measured_fraction_theta_max 0.997
_diffrn_measurement_device_type 'rigaku saturn'
_diffrn_measurement_method '\w scans'
_diffrn_radiation_monochromator multilayer
_diffrn_radiation_source 'rotating anode'
_diffrn_radiation_type MoK\a
_diffrn_radiation_wavelength 0.71073
_diffrn_reflns_av_R_equivalents 0.0790
_diffrn_reflns_av_sigmaI/netI 0.1038
_diffrn_reflns_limit_h_max 15
_diffrn_reflns_limit_h_min -15
_diffrn_reflns_limit_k_max 18
_diffrn_reflns_limit_k_min -17
_diffrn_reflns_limit_l_max 35
_diffrn_reflns_limit_l_min -35
_diffrn_reflns_number 43094
_diffrn_reflns_theta_full 27.91
_diffrn_reflns_theta_max 27.91
_diffrn_reflns_theta_min 1.57
_diffrn_standards_decay_% 0
_diffrn_standards_interval_count 0
_diffrn_standards_interval_time 0
_diffrn_standards_number 0
_exptl_absorpt_coefficient_mu 0.089
_exptl_absorpt_correction_T_max 0.9893
_exptl_absorpt_correction_T_min 0.9823
_exptl_absorpt_correction_type multi-scan
_exptl_absorpt_process_details crystalclear
_exptl_crystal_density_diffrn 1.294
_exptl_crystal_density_method 'not measured'
_exptl_crystal_F_000 1776
_exptl_crystal_size_max 0.20
_exptl_crystal_size_mid 0.18
_exptl_crystal_size_min 0.12
_refine_diff_density_max 0.485
_refine_diff_density_min -0.319
_refine_diff_density_rms 0.112
_refine_ls_abs_structure_details 'Flack H D (1983), Acta Cryst. A39, 876-881'
_refine_ls_abs_structure_Flack 0.1(8)
_refine_ls_extinction_coef 0.0203(6)
_refine_ls_extinction_expression Fc^*^=kFc[1+0.001xFc^2^\l^3^/sin(2\q)]^-1/4^
_refine_ls_extinction_method SHELXL
_refine_ls_goodness_of_fit_ref 0.994
_refine_ls_hydrogen_treatment constr
_refine_ls_matrix_type full
_refine_ls_number_parameters 1173
_refine_ls_number_reflns 19506
_refine_ls_number_restraints 60
_refine_ls_restrained_S_all 0.999
_refine_ls_R_factor_all 0.0842
_refine_ls_R_factor_gt 0.0579
_refine_ls_shift/su_max 0.000
_refine_ls_shift/su_mean 0.000
_refine_ls_structure_factor_coef Fsqd
_refine_ls_weighting_details 'calc w=1/[\s^2^(Fo^2^)+(0.0568P)^2^+0.0000P] where P=(Fo^2^+2Fc^2^)/3'
_refine_ls_weighting_scheme calc
_refine_ls_wR_factor_gt 0.1229
_refine_ls_wR_factor_ref 0.1372
_reflns_number_gt 13847
_reflns_number_total 19506
_reflns_threshold_expression >2sigma(I)
_cod_data_source_file c4cc05624h2.cif
_cod_data_source_block shelxl
_cod_original_cell_volume 4366.1(16)
_cod_original_sg_symbol_H-M Pc
_cod_database_code 7115874

loop_
_symmetry_equiv_pos_as_xyz
'x, y, z'
'x, -y, z+1/2'

loop_
_atom_site_label
_atom_site_type_symbol
_atom_site_fract_x
_atom_site_fract_y
_atom_site_fract_z
_atom_site_U_iso_or_equiv
_atom_site_adp_type
_atom_site_occupancy
_atom_site_symmetry_multiplicity
_atom_site_calc_flag
_atom_site_refinement_flags
_atom_site_disorder_assembly
_atom_site_disorder_group
O1 O 0.76799(18) 0.06160(14) 0.02036(8) 0.0335(5) Uani 1 1 d . . .
O2 O 0.9666(2) -0.04917(15) -0.09458(9) 0.0415(5) Uani 1 1 d . . .
O3 O 0.7738(2) -0.10046(15) 0.15602(9) 0.0409(5) Uani 1 1 d . . .
O4 O 0.8757(3) 0.01624(18) 0.20111(10) 0.0690(9) Uani 1 1 d D . .
O5 O 0.17679(18) 0.56960(14) 0.01979(8) 0.0340(5) Uani 1 1 d . . .
O6 O -0.1439(2) 0.44713(15) -0.09311(9) 0.0421(6) Uani 1 1 d . . .
O7 O 0.32563(19) 0.39942(15) 0.15532(9) 0.0392(5) Uani 1 1 d . . .
O8 O 0.2883(2) 0.52201(18) 0.19925(10) 0.0594(8) Uani 1 1 d . . .
O9 O 0.72065(18) 0.68866(14) 0.09722(8) 0.0332(5) Uani 1 1 d . . .
O10 O 0.5087(2) 0.80316(15) 0.20660(8) 0.0411(5) Uani 1 1 d . . .
O11 O 0.71776(19) 0.85531(14) -0.03995(8) 0.0370(5) Uani 1 1 d . . .
O12 O 0.6319(2) 0.73142(15) -0.08367(9) 0.0446(6) Uani 1 1 d . . .
O13 O 0.31092(18) 0.19038(14) 0.09745(8) 0.0340(5) Uani 1 1 d . . .
O14 O 0.6422(2) 0.29897(16) 0.20917(9) 0.0435(6) Uani 1 1 d . . .
O15 O 0.16748(19) 0.35826(14) -0.03805(9) 0.0393(5) Uani 1 1 d . . .
O16 O 0.2032(2) 0.23411(17) -0.08189(10) 0.0612(8) Uani 1 1 d . . .
N1 N 0.8571(2) 0.02569(15) -0.04531(9) 0.0263(5) Uani 1 1 d . . .
N2 N 1.0459(2) 0.19279(18) 0.01794(11) 0.0378(6) Uani 1 1 d . . .
N3 N 1.2428(2) -0.03519(18) 0.10271(12) 0.0449(7) Uani 1 1 d . . .
N4 N 0.0161(2) 0.52707(15) -0.04509(9) 0.0267(5) Uani 1 1 d . . .
N5 N -0.1009(2) 0.69464(18) 0.02051(11) 0.0397(7) Uani 1 1 d . . .
N6 N -0.2022(2) 0.46520(18) 0.10402(11) 0.0410(7) Uani 1 1 d . . .
N7 N 0.6255(2) 0.72871(15) 0.16091(9) 0.0253(5) Uani 1 1 d . . .
N8 N 0.4396(2) 0.55980(18) 0.09513(11) 0.0381(6) Uani 1 1 d . . .
N9 N 0.2476(2) 0.78753(18) 0.00921(11) 0.0411(7) Uani 1 1 d . . .
N10 N 0.47438(19) 0.22689(15) 0.16227(9) 0.0260(5) Uani 1 1 d . . .
N11 N 0.5884(2) 0.05891(18) 0.09791(11) 0.0404(7) Uani 1 1 d . . .
N12 N 0.6913(2) 0.28658(18) 0.01291(12) 0.0433(7) Uani 1 1 d . . .
C1 C 0.7810(2) 0.07891(19) -0.08548(11) 0.0277(6) Uani 1 1 d . . .
C2 C 0.7188(3) 0.0352(2) -0.12977(12) 0.0360(7) Uani 1 1 d . . .
H2A H 0.7267 -0.0298 -0.1343 0.043 Uiso 1 1 calc R . .
C3 C 0.6445(3) 0.0878(2) -0.16751(13) 0.0455(8) Uani 1 1 d . . .
H3A H 0.6018 0.0589 -0.1984 0.055 Uiso 1 1 calc R . .
C4 C 0.6321(3) 0.1820(3) -0.16053(14) 0.0458(9) Uani 1 1 d . . .
H4A H 0.5793 0.2174 -0.1861 0.055 Uiso 1 1 calc R . .
C5 C 0.6958(3) 0.2240(2) -0.11685(15) 0.0440(9) Uani 1 1 d . . .
H5A H 0.6884 0.2891 -0.1126 0.053 Uiso 1 1 calc R . .
C6 C 0.7712(3) 0.1732(2) -0.07859(12) 0.0342(7) Uani 1 1 d . . .
H6A H 0.8153 0.2027 -0.0482 0.041 Uiso 1 1 calc R . .
C7 C 0.8448(2) 0.02346(18) 0.00524(11) 0.0256(6) Uani 1 1 d . . .
C8 C 0.9492(2) -0.03151(18) 0.03789(11) 0.0265(6) Uani 1 1 d . A .
C9 C 0.9967(3) -0.0831(2) -0.00289(11) 0.0309(7) Uani 1 1 d . . .
H9A H 1.0838 -0.0792 0.0052 0.037 Uiso 1 1 calc R . .
H9B H 0.9736 -0.1494 -0.0043 0.037 Uiso 1 1 calc R . .
C10 C 0.9433(3) -0.0361(2) -0.05342(13) 0.0309(7) Uani 1 1 d . . .
C11 C 0.9148(3) -0.08983(19) 0.07959(11) 0.0286(6) Uani 1 1 d . A .
H11A H 0.8358 -0.1179 0.0667 0.034 Uiso 1 1 calc R . .
H11B H 0.9730 -0.1398 0.0919 0.034 Uiso 1 1 calc R . .
C12 C 0.9145(3) -0.02007(19) 0.12179(12) 0.0287(6) Uani 1 1 d . . .
C13 C 0.9787(2) 0.05568(19) 0.11748(11) 0.0275(6) Uani 1 1 d . A .
C14 C 1.0342(3) 0.04196(19) 0.07142(12) 0.0275(6) Uani 1 1 d . . .
C15 C 1.0432(2) 0.1283(2) 0.04261(11) 0.0282(6) Uani 1 1 d . A .
C16 C 1.1534(3) 0.00129(19) 0.08921(12) 0.0304(6) Uani 1 1 d . A .
C17 C 0.9951(2) 0.14464(19) 0.14627(11) 0.0271(6) Uani 1 1 d . . .
C18 C 0.8969(3) 0.1970(2) 0.14929(13) 0.0385(8) Uani 1 1 d . A .
H18A H 0.8199 0.1747 0.1341 0.046 Uiso 1 1 calc R . .
C19 C 0.9120(3) 0.2819(2) 0.17458(14) 0.0415(8) Uani 1 1 d . . .
H19A H 0.8451 0.3174 0.1770 0.050 Uiso 1 1 calc R A .
C20 C 1.0235(3) 0.3151(2) 0.19623(12) 0.0396(8) Uani 1 1 d . A .
H20A H 1.0334 0.3737 0.2131 0.048 Uiso 1 1 calc R . .
C21 C 1.1200(3) 0.2636(2) 0.19341(13) 0.0403(8) Uani 1 1 d . . .
H21A H 1.1969 0.2862 0.2088 0.048 Uiso 1 1 calc R A .
C22 C 1.1065(3) 0.1784(2) 0.16829(13) 0.0357(7) Uani 1 1 d . A .
H22A H 1.1740 0.1434 0.1662 0.043 Uiso 1 1 calc R . .
C23 C 0.8465(3) -0.0398(2) 0.16073(12) 0.0340(7) Uani 1 1 d . A .
C24 C 0.8253(14) 0.0080(8) 0.2453(4) 0.060(3) Uani 0.50(2) 1 d PDU A 1
H24A H 0.8603 -0.0455 0.2669 0.072 Uiso 0.50(2) 1 calc PR A 1
H24B H 0.7390 -0.0012 0.2340 0.072 Uiso 0.50(2) 1 calc PR A 1
C25 C 0.8527(17) 0.0965(8) 0.2751(5) 0.083(4) Uani 0.50(2) 1 d PDU A 1
H25A H 0.8256 0.0920 0.3069 0.125 Uiso 0.50(2) 1 calc PR A 1
H25B H 0.8126 0.1482 0.2541 0.125 Uiso 0.50(2) 1 calc PR A 1
H25C H 0.9380 0.1072 0.2836 0.125 Uiso 0.50(2) 1 calc PR A 1
C24' C 0.7824(12) 0.0143(9) 0.2297(6) 0.066(3) Uani 0.50(2) 1 d PDU A 2
H24C H 0.7048 0.0089 0.2047 0.079 Uiso 0.50(2) 1 calc PR A 2
H24D H 0.7933 -0.0415 0.2520 0.079 Uiso 0.50(2) 1 calc PR A 2
C25' C 0.7822(16) 0.0964(7) 0.2614(5) 0.075(3) Uani 0.50(2) 1 d PDU A 2
H25D H 0.7214 0.0898 0.2808 0.113 Uiso 0.50(2) 1 calc PR A 2
H25E H 0.7655 0.1514 0.2393 0.113 Uiso 0.50(2) 1 calc PR A 2
H25F H 0.8595 0.1031 0.2856 0.113 Uiso 0.50(2) 1 calc PR A 2
C26 C 0.0437(3) 0.58142(19) -0.08585(11) 0.0280(6) Uani 1 1 d . . .
C27 C 0.0644(3) 0.5373(2) -0.12892(12) 0.0374(7) Uani 1 1 d . . .
H27A H 0.0614 0.4715 -0.1316 0.045 Uiso 1 1 calc R . .
C28 C 0.0893(4) 0.5906(2) -0.16787(13) 0.0495(9) Uani 1 1 d . . .
H28A H 0.1029 0.5613 -0.1978 0.059 Uiso 1 1 calc R . .
C29 C 0.0945(4) 0.6866(3) -0.16359(14) 0.0516(10) Uani 1 1 d . . .
H29A H 0.1114 0.7228 -0.1906 0.062 Uiso 1 1 calc R . .
C30 C 0.0751(4) 0.7300(3) -0.12012(15) 0.0492(10) Uani 1 1 d . . .
H30A H 0.0804 0.7957 -0.1169 0.059 Uiso 1 1 calc R . .
C31 C 0.0479(3) 0.6765(2) -0.08100(13) 0.0377(7) Uani 1 1 d . . .
H31A H 0.0325 0.7055 -0.0514 0.045 Uiso 1 1 calc R . .
C32 C 0.0848(2) 0.52846(18) 0.00535(11) 0.0264(6) Uani 1 1 d . . .
C33 C 0.0196(3) 0.47145(18) 0.03851(11) 0.0263(6) Uani 1 1 d . . .
C34 C -0.0731(3) 0.41875(19) -0.00103(11) 0.0300(6) Uani 1 1 d . . .
H34A H -0.0518 0.3522 -0.0014 0.036 Uiso 1 1 calc R . .
H34B H -0.1511 0.4239 0.0070 0.036 Uiso 1 1 calc R . .
C35 C -0.0752(3) 0.4631(2) -0.05194(13) 0.0292(7) Uani 1 1 d . . .
C36 C 0.1048(3) 0.41494(19) 0.07962(11) 0.0291(6) Uani 1 1 d . . .
H36A H 0.0634 0.3632 0.0922 0.035 Uiso 1 1 calc R . .
H36B H 0.1697 0.3893 0.0660 0.035 Uiso 1 1 calc R . .
C37 C 0.1507(3) 0.4842(2) 0.12201(11) 0.0278(6) Uani 1 1 d . . .
C38 C 0.0799(2) 0.55769(18) 0.11937(10) 0.0249(6) Uani 1 1 d . . .
C39 C -0.0282(2) 0.54393(18) 0.07371(11) 0.0254(6) Uani 1 1 d . . .
C40 C -0.1275(3) 0.5021(2) 0.09109(12) 0.0309(7) Uani 1 1 d . . .
C41 C -0.0705(3) 0.63025(19) 0.04528(12) 0.0284(6) Uani 1 1 d . . .
C42 C 0.0910(3) 0.64527(19) 0.14986(11) 0.0273(6) Uani 1 1 d . . .
C43 C 0.1891(3) 0.7014(2) 0.15270(13) 0.0394(8) Uani 1 1 d . . .
H43A H 0.2485 0.6835 0.1360 0.047 Uiso 1 1 calc R . .
C44 C 0.1992(3) 0.7847(2) 0.18054(14) 0.0467(9) Uani 1 1 d . . .
H44A H 0.2659 0.8235 0.1827 0.056 Uiso 1 1 calc R . .
C45 C 0.1136(3) 0.8105(2) 0.20458(14) 0.0437(8) Uani 1 1 d . . .
H45A H 0.1220 0.8666 0.2239 0.052 Uiso 1 1 calc R . .
C46 C 0.0157(3) 0.7560(2) 0.20110(14) 0.0465(9) Uani 1 1 d . . .
H46A H -0.0441 0.7747 0.2175 0.056 Uiso 1 1 calc R . .
C47 C 0.0042(3) 0.6731(2) 0.17330(13) 0.0377(8) Uani 1 1 d . . .
H47A H -0.0639 0.6356 0.1705 0.045 Uiso 1 1 calc R . .
C48 C 0.2634(3) 0.4636(2) 0.16008(12) 0.0322(7) Uani 1 1 d . . .
C49 C 0.4043(4) 0.5108(4) 0.23580(19) 0.0743(16) Uani 1 1 d . . .
H49A H 0.4040 0.4550 0.2574 0.089 Uiso 1 1 calc R . .
H49B H 0.4663 0.5028 0.2167 0.089 Uiso 1 1 calc R . .
C50 C 0.4284(5) 0.5934(4) 0.2682(2) 0.0901(18) Uani 1 1 d . . .
H50A H 0.5055 0.5872 0.2926 0.135 Uiso 1 1 calc R . .
H50B H 0.3672 0.6004 0.2873 0.135 Uiso 1 1 calc R . .
H50C H 0.4285 0.6483 0.2465 0.135 Uiso 1 1 calc R . .
C51 C 0.6915(2) 0.67102(19) 0.20159(11) 0.0261(6) Uani 1 1 d . . .
C52 C 0.6975(3) 0.5759(2) 0.19251(12) 0.0325(7) Uani 1 1 d . . .
H52A H 0.6616 0.5508 0.1596 0.039 Uiso 1 1 calc R . .
C53 C 0.7563(3) 0.5184(2) 0.23200(14) 0.0388(8) Uani 1 1 d . . .
H53A H 0.7618 0.4536 0.2262 0.047 Uiso 1 1 calc R . .
C54 C 0.8072(3) 0.5563(2) 0.28026(13) 0.0422(8) Uani 1 1 d . . .
H54A H 0.8453 0.5169 0.3078 0.051 Uiso 1 1 calc R . .
C55 C 0.8023(3) 0.6512(2) 0.28821(12) 0.0421(8) Uani 1 1 d . . .
H55A H 0.8385 0.6768 0.3210 0.051 Uiso 1 1 calc R . .
C56 C 0.7453(3) 0.7083(2) 0.24882(11) 0.0336(7) Uani 1 1 d . . .
H56A H 0.7430 0.7735 0.2542 0.040 Uiso 1 1 calc R . .
C57 C 0.6414(3) 0.72800(18) 0.11087(11) 0.0256(6) Uani 1 1 d . . .
C58 C 0.5399(2) 0.78408(18) 0.07677(11) 0.0256(6) Uani 1 1 d . . .
C59 C 0.4891(3) 0.8367(2) 0.11566(11) 0.0291(6) Uani 1 1 d . . .
H59A H 0.5129 0.9028 0.1170 0.035 Uiso 1 1 calc R . .
H59B H 0.4019 0.8333 0.1063 0.035 Uiso 1 1 calc R . .
C60 C 0.5385(3) 0.7902(2) 0.16700(12) 0.0284(7) Uani 1 1 d . . .
C61 C 0.5799(3) 0.8404(2) 0.03558(11) 0.0296(6) Uani 1 1 d . . .
H61A H 0.5242 0.8916 0.0225 0.036 Uiso 1 1 calc R . .
H61B H 0.6595 0.8668 0.0495 0.036 Uiso 1 1 calc R . .
C62 C 0.5808(2) 0.77028(19) -0.00635(11) 0.0270(6) Uani 1 1 d . . .
C63 C 0.5146(2) 0.69503(19) -0.00306(11) 0.0265(6) Uani 1 1 d . . .
C64 C 0.4552(3) 0.71067(18) 0.04208(12) 0.0265(6) Uani 1 1 d . . .
C65 C 0.4437(3) 0.62444(19) 0.07104(12) 0.0286(6) Uani 1 1 d . . .
C66 C 0.3367(3) 0.7517(2) 0.02300(12) 0.0295(6) Uani 1 1 d . . .
C67 C 0.4983(3) 0.6069(2) -0.03187(11) 0.0288(6) Uani 1 1 d . . .
C68 C 0.5950(3) 0.5537(2) -0.03478(13) 0.0383(8) Uani 1 1 d . . .
H68A H 0.6720 0.5753 -0.0188 0.046 Uiso 1 1 calc R . .
C69 C 0.5814(3) 0.4694(2) -0.06059(14) 0.0446(8) Uani 1 1 d . . .
H69A H 0.6486 0.4332 -0.0617 0.054 Uiso 1 1 calc R . .
C70 C 0.4700(3) 0.4382(2) -0.08468(13) 0.0412(8) Uani 1 1 d . . .
H70A H 0.4604 0.3814 -0.1033 0.049 Uiso 1 1 calc R . .
C71 C 0.3736(3) 0.4896(2) -0.08167(14) 0.0435(8) Uani 1 1 d . . .
H71A H 0.2970 0.4673 -0.0978 0.052 Uiso 1 1 calc R . .
C72 C 0.3854(3) 0.5739(2) -0.05549(13) 0.0381(8) Uani 1 1 d . . .
H72A H 0.3175 0.6087 -0.0536 0.046 Uiso 1 1 calc R . .
C73 C 0.6509(3) 0.79056(19) -0.04441(11) 0.0289(6) Uani 1 1 d . . .
C74 C 0.7023(4) 0.7435(3) -0.12165(16) 0.0556(11) Uani 1 1 d . . .
H74A H 0.7858 0.7550 -0.1039 0.067 Uiso 1 1 calc R . .
H74B H 0.6730 0.7974 -0.1441 0.067 Uiso 1 1 calc R . .
C75 C 0.6925(5) 0.6573(3) -0.15311(16) 0.0683(13) Uani 1 1 d . . .
H75A H 0.7392 0.6641 -0.1788 0.102 Uiso 1 1 calc R . .
H75B H 0.6097 0.6467 -0.1707 0.102 Uiso 1 1 calc R . .
H75C H 0.7222 0.6045 -0.1306 0.102 Uiso 1 1 calc R . .
C76 C 0.4449(3) 0.1737(2) 0.20283(12) 0.0297(6) Uani 1 1 d . . .
C77 C 0.4377(3) 0.2176(2) 0.24805(13) 0.0409(8) Uani 1 1 d . . .
H77A H 0.4532 0.2822 0.2527 0.049 Uiso 1 1 calc R . .
C78 C 0.4073(4) 0.1655(3) 0.28627(14) 0.0556(10) Uani 1 1 d . . .
H78A H 0.4016 0.1948 0.3174 0.067 Uiso 1 1 calc R . .
C79 C 0.3852(4) 0.0712(3) 0.27994(15) 0.0519(10) Uani 1 1 d . . .
H79A H 0.3629 0.0362 0.3062 0.062 Uiso 1 1 calc R . .
C80 C 0.3958(3) 0.0290(2) 0.23513(15) 0.0432(9) Uani 1 1 d . . .
H80A H 0.3830 -0.0360 0.2309 0.052 Uiso 1 1 calc R . .
C81 C 0.4246(3) 0.0792(2) 0.19651(12) 0.0346(7) Uani 1 1 d . . .
H81A H 0.4307 0.0494 0.1655 0.042 Uiso 1 1 calc R . .
C82 C 0.4053(2) 0.22798(19) 0.11185(11) 0.0269(6) Uani 1 1 d . . .
C83 C 0.4721(3) 0.28298(18) 0.07860(11) 0.0262(6) Uani 1 1 d . . .
C84 C 0.5665(3) 0.3343(2) 0.11868(11) 0.0305(6) Uani 1 1 d . . .
H84A H 0.6439 0.3300 0.1100 0.037 Uiso 1 1 calc R . .
H84B H 0.5454 0.4006 0.1203 0.037 Uiso 1 1 calc R . .
C85 C 0.5705(3) 0.2870(2) 0.16908(13) 0.0305(7) Uani 1 1 d . . .
C86 C 0.3895(3) 0.34117(19) 0.03687(12) 0.0298(6) Uani 1 1 d . . .
H86A H 0.3258 0.3696 0.0502 0.036 Uiso 1 1 calc R . .
H86B H 0.4334 0.3909 0.0240 0.036 Uiso 1 1 calc R . .
C87 C 0.3409(3) 0.2716(2) -0.00471(11) 0.0293(6) Uani 1 1 d . . .
C88 C 0.4092(3) 0.19536(19) -0.00119(11) 0.0268(6) Uani 1 1 d . . .
C89 C 0.5181(3) 0.20942(19) 0.04434(11) 0.0272(6) Uani 1 1 d . . .
C90 C 0.5585(2) 0.12271(19) 0.07300(11) 0.0272(6) Uani 1 1 d . . .
C91 C 0.6162(3) 0.2499(2) 0.02586(12) 0.0307(6) Uani 1 1 d . . .
C92 C 0.3931(3) 0.10745(19) -0.03040(11) 0.0285(6) Uani 1 1 d . . .
C93 C 0.2899(3) 0.0560(2) -0.03453(13) 0.0365(7) Uani 1 1 d . . .
H93A H 0.2300 0.0788 -0.0193 0.044 Uiso 1 1 calc R . .
C94 C 0.2744(3) -0.0279(2) -0.06059(13) 0.0375(7) Uani 1 1 d . . .
H94A H 0.2040 -0.0625 -0.0632 0.045 Uiso 1 1 calc R . .
C95 C 0.3611(3) -0.0610(2) -0.08272(12) 0.0358(7) Uani 1 1 d . . .
H95A H 0.3497 -0.1181 -0.1011 0.043 Uiso 1 1 calc R . .
C96 C 0.4641(3) -0.0120(2) -0.07837(12) 0.0336(7) Uani 1 1 d . . .
H96A H 0.5239 -0.0354 -0.0934 0.040 Uiso 1 1 calc R . .
C97 C 0.4802(3) 0.0718(2) -0.05187(13) 0.0334(7) Uani 1 1 d . . .
H97A H 0.5518 0.1050 -0.0484 0.040 Uiso 1 1 calc R . .
C98 C 0.2286(3) 0.2930(2) -0.04289(12) 0.0340(7) Uani 1 1 d . . .
C99 C 0.0900(4) 0.2463(3) -0.1185(2) 0.0852(19) Uani 1 1 d . . .
H99A H 0.0935 0.3003 -0.1410 0.102 Uiso 1 1 calc R . .
H99B H 0.0282 0.2584 -0.0998 0.102 Uiso 1 1 calc R . .
C100 C 0.0612(5) 0.1628(3) -0.1497(2) 0.0887(18) Uani 1 1 d . . .
H10A H -0.0159 0.1704 -0.1739 0.133 Uiso 1 1 calc R . .
H10B H 0.0589 0.1095 -0.1272 0.133 Uiso 1 1 calc R . .
H10C H 0.1214 0.1524 -0.1690 0.133 Uiso 1 1 calc R . .

loop_
_atom_site_aniso_label
_atom_site_aniso_U_11
_atom_site_aniso_U_22
_atom_site_aniso_U_33
_atom_site_aniso_U_23
_atom_site_aniso_U_13
_atom_site_aniso_U_12
O1 0.0296(12) 0.0392(12) 0.0328(11) -0.0015(9) 0.0101(9) 0.0075(9)
O2 0.0418(13) 0.0465(13) 0.0393(13) -0.0064(10) 0.0156(10) 0.0086(10)
O3 0.0393(13) 0.0356(12) 0.0514(14) 0.0043(10) 0.0181(11) -0.0062(10)
O4 0.113(3) 0.0605(17) 0.0480(16) -0.0177(13) 0.0476(16) -0.0387(16)
O5 0.0273(11) 0.0411(12) 0.0315(11) 0.0017(9) 0.0032(9) -0.0082(9)
O6 0.0385(13) 0.0496(14) 0.0337(12) -0.0009(10) -0.0002(10) -0.0131(10)
O7 0.0322(12) 0.0354(12) 0.0478(14) 0.0029(10) 0.0055(10) 0.0075(9)
O8 0.0596(17) 0.0577(16) 0.0446(15) -0.0190(12) -0.0188(13) 0.0221(13)
O9 0.0315(12) 0.0373(11) 0.0317(11) 0.0012(9) 0.0092(9) 0.0098(9)
O10 0.0419(13) 0.0528(14) 0.0314(12) -0.0004(10) 0.0144(10) 0.0124(10)
O11 0.0406(13) 0.0332(12) 0.0403(13) 0.0004(9) 0.0161(10) -0.0064(9)
O12 0.0583(15) 0.0452(13) 0.0358(12) -0.0079(10) 0.0223(11) -0.0155(11)
O13 0.0271(11) 0.0410(12) 0.0331(12) -0.0014(9) 0.0060(9) -0.0088(9)
O14 0.0375(13) 0.0526(14) 0.0355(13) -0.0047(10) -0.0008(10) -0.0111(10)
O15 0.0362(12) 0.0314(12) 0.0470(14) 0.0012(10) 0.0040(10) 0.0062(9)
O16 0.0720(18) 0.0536(15) 0.0419(15) -0.0154(12) -0.0172(13) 0.0261(14)
N1 0.0234(12) 0.0283(13) 0.0278(13) 0.0008(10) 0.0074(10) 0.0010(9)
N2 0.0356(15) 0.0326(15) 0.0444(17) 0.0054(12) 0.0082(12) -0.0022(11)
N3 0.0361(16) 0.0363(15) 0.059(2) -0.0089(13) 0.0053(14) 0.0021(12)
N4 0.0260(13) 0.0265(12) 0.0266(12) -0.0010(9) 0.0042(10) -0.0029(10)
N5 0.0425(16) 0.0317(14) 0.0468(17) 0.0066(12) 0.0142(13) 0.0069(12)
N6 0.0418(17) 0.0343(14) 0.0531(18) -0.0015(12) 0.0234(14) -0.0086(12)
N7 0.0249(12) 0.0229(12) 0.0273(12) 0.0011(9) 0.0048(10) 0.0027(9)
N8 0.0379(15) 0.0326(14) 0.0403(16) 0.0059(12) 0.0029(12) -0.0076(11)
N9 0.0307(15) 0.0357(14) 0.0523(18) 0.0032(12) 0.0014(13) 0.0061(12)
N10 0.0243(12) 0.0256(12) 0.0279(13) -0.0006(9) 0.0058(10) -0.0010(9)
N11 0.0441(16) 0.0330(15) 0.0463(17) 0.0035(13) 0.0154(13) 0.0059(12)
N12 0.0424(17) 0.0376(15) 0.0552(19) -0.0042(13) 0.0222(14) -0.0034(12)
C1 0.0238(14) 0.0310(15) 0.0290(15) 0.0005(12) 0.0076(12) 0.0010(11)
C2 0.0392(18) 0.0366(16) 0.0323(16) 0.0004(13) 0.0090(13) -0.0028(13)
C3 0.044(2) 0.055(2) 0.0346(18) 0.0003(15) 0.0030(15) -0.0051(16)
C4 0.046(2) 0.055(2) 0.0355(18) 0.0121(16) 0.0072(16) 0.0083(16)
C5 0.052(2) 0.0357(18) 0.045(2) 0.0058(15) 0.0131(17) 0.0070(15)
C6 0.0369(17) 0.0337(16) 0.0309(16) -0.0004(12) 0.0061(13) 0.0012(13)
C7 0.0255(15) 0.0214(14) 0.0309(15) -0.0011(11) 0.0086(12) -0.0013(11)
C8 0.0218(14) 0.0228(14) 0.0345(16) 0.0019(12) 0.0061(12) 0.0015(11)
C9 0.0298(16) 0.0255(15) 0.0367(17) -0.0043(12) 0.0069(13) 0.0043(12)
C10 0.0301(17) 0.0298(16) 0.0344(18) -0.0045(13) 0.0112(14) -0.0007(13)
C11 0.0295(15) 0.0241(14) 0.0327(16) 0.0015(12) 0.0089(12) -0.0010(11)
C12 0.0276(15) 0.0279(15) 0.0304(15) 0.0020(12) 0.0065(12) 0.0003(12)
C13 0.0231(15) 0.0273(15) 0.0300(15) 0.0009(12) 0.0025(12) 0.0005(11)
C14 0.0225(15) 0.0259(14) 0.0331(16) -0.0001(12) 0.0046(12) -0.0006(11)
C15 0.0241(15) 0.0296(16) 0.0308(16) -0.0037(12) 0.0062(12) 0.0010(12)
C16 0.0256(15) 0.0249(14) 0.0389(17) -0.0017(12) 0.0043(13) 0.0001(12)
C17 0.0260(15) 0.0277(15) 0.0278(15) 0.0008(12) 0.0068(12) -0.0029(11)
C18 0.0275(17) 0.0378(17) 0.048(2) -0.0062(15) 0.0059(14) 0.0005(13)
C19 0.0399(19) 0.0346(17) 0.051(2) -0.0030(15) 0.0137(16) 0.0104(14)
C20 0.058(2) 0.0311(16) 0.0292(16) -0.0008(13) 0.0094(15) -0.0016(15)
C21 0.0390(19) 0.0401(19) 0.0384(18) -0.0048(15) 0.0027(15) -0.0106(15)
C22 0.0294(17) 0.0370(17) 0.0422(19) -0.0003(14) 0.0117(14) -0.0015(13)
C23 0.0369(18) 0.0311(16) 0.0361(17) 0.0040(13) 0.0128(14) 0.0018(13)
C24 0.095(6) 0.067(4) 0.029(4) -0.005(4) 0.036(4) -0.020(4)
C25 0.106(8) 0.095(6) 0.061(5) -0.022(5) 0.044(6) -0.012(6)
C24' 0.097(6) 0.070(5) 0.037(5) -0.003(4) 0.031(5) -0.026(5)
C25' 0.096(7) 0.060(5) 0.087(6) 0.026(4) 0.056(5) 0.016(5)
C26 0.0260(15) 0.0311(15) 0.0251(14) 0.0011(12) 0.0027(11) -0.0035(12)
C27 0.046(2) 0.0331(16) 0.0334(17) -0.0015(13) 0.0094(14) -0.0006(14)
C28 0.073(3) 0.049(2) 0.0292(17) -0.0011(15) 0.0183(17) 0.0011(18)
C29 0.071(3) 0.053(2) 0.0307(19) 0.0130(16) 0.0125(18) -0.0094(19)
C30 0.072(3) 0.0354(19) 0.043(2) 0.0044(16) 0.019(2) -0.0106(18)
C31 0.0457(19) 0.0343(16) 0.0341(17) 0.0012(13) 0.0115(14) -0.0029(14)
C32 0.0256(15) 0.0244(14) 0.0288(15) 0.0000(11) 0.0058(12) 0.0006(11)
C33 0.0302(16) 0.0215(13) 0.0272(15) -0.0003(11) 0.0068(12) -0.0020(11)
C34 0.0311(16) 0.0254(15) 0.0327(16) -0.0007(12) 0.0060(13) -0.0033(12)
C35 0.0270(16) 0.0261(15) 0.0331(17) -0.0041(12) 0.0048(13) -0.0018(12)
C36 0.0349(16) 0.0243(14) 0.0289(15) 0.0000(11) 0.0094(12) 0.0012(12)
C37 0.0271(15) 0.0298(15) 0.0271(15) 0.0005(12) 0.0073(12) -0.0005(12)
C38 0.0261(15) 0.0251(14) 0.0252(14) 0.0001(11) 0.0093(11) 0.0006(11)
C39 0.0239(15) 0.0226(13) 0.0306(15) 0.0009(11) 0.0083(12) 0.0004(11)
C40 0.0316(17) 0.0275(15) 0.0327(16) -0.0024(12) 0.0063(13) 0.0026(12)
C41 0.0263(15) 0.0257(15) 0.0333(16) -0.0032(12) 0.0072(12) -0.0001(11)
C42 0.0304(16) 0.0243(14) 0.0260(15) -0.0013(11) 0.0045(12) -0.0011(12)
C43 0.0383(18) 0.0374(17) 0.047(2) -0.0064(14) 0.0200(15) -0.0038(14)
C44 0.048(2) 0.0342(18) 0.057(2) -0.0108(16) 0.0122(18) -0.0117(15)
C45 0.049(2) 0.0344(18) 0.046(2) -0.0137(15) 0.0088(16) 0.0034(15)
C46 0.042(2) 0.048(2) 0.053(2) -0.0188(17) 0.0192(16) 0.0025(16)
C47 0.0321(18) 0.0370(17) 0.044(2) -0.0079(14) 0.0104(15) -0.0023(14)
C48 0.0356(17) 0.0275(15) 0.0312(16) 0.0026(12) 0.0039(13) 0.0025(13)
C49 0.067(3) 0.076(3) 0.058(3) -0.014(2) -0.026(2) 0.020(2)
C50 0.094(4) 0.095(4) 0.064(3) -0.014(3) -0.014(3) -0.009(3)
C51 0.0240(14) 0.0288(14) 0.0258(14) 0.0035(11) 0.0067(11) 0.0020(11)
C52 0.0337(17) 0.0285(15) 0.0336(16) -0.0018(12) 0.0052(13) 0.0014(12)
C53 0.0439(19) 0.0314(16) 0.0369(18) 0.0052(13) 0.0019(15) 0.0034(14)
C54 0.0425(19) 0.048(2) 0.0327(18) 0.0065(14) 0.0020(15) 0.0081(15)
C55 0.0452(19) 0.0483(19) 0.0257(15) -0.0044(14) -0.0051(14) 0.0053(15)
C56 0.0334(16) 0.0329(15) 0.0325(16) -0.0037(12) 0.0038(13) -0.0002(12)
C57 0.0287(15) 0.0231(14) 0.0255(14) 0.0016(11) 0.0077(12) 0.0008(11)
C58 0.0243(15) 0.0238(14) 0.0269(14) -0.0006(11) 0.0025(12) 0.0010(11)
C59 0.0287(16) 0.0259(14) 0.0334(16) 0.0006(12) 0.0087(13) 0.0034(12)
C60 0.0253(15) 0.0283(16) 0.0316(17) -0.0034(13) 0.0068(13) 0.0013(12)
C61 0.0313(16) 0.0267(15) 0.0289(15) 0.0017(12) 0.0034(12) -0.0015(12)
C62 0.0235(15) 0.0289(15) 0.0267(15) 0.0020(11) 0.0027(12) -0.0001(11)
C63 0.0250(15) 0.0273(15) 0.0262(15) 0.0005(11) 0.0045(12) 0.0003(11)
C64 0.0261(15) 0.0208(13) 0.0324(16) 0.0019(11) 0.0068(12) 0.0015(11)
C65 0.0273(15) 0.0252(15) 0.0337(16) 0.0001(12) 0.0077(12) 0.0001(11)
C66 0.0300(16) 0.0251(14) 0.0324(16) 0.0002(12) 0.0054(13) -0.0013(12)
C67 0.0301(16) 0.0268(15) 0.0289(15) 0.0016(12) 0.0058(13) -0.0008(12)
C68 0.0285(17) 0.0339(17) 0.049(2) -0.0039(15) 0.0026(14) 0.0026(13)
C69 0.0407(19) 0.0354(18) 0.057(2) -0.0071(16) 0.0103(17) 0.0049(14)
C70 0.051(2) 0.0300(17) 0.0424(19) -0.0096(14) 0.0117(16) -0.0061(15)
C71 0.0336(18) 0.0430(19) 0.049(2) -0.0102(16) 0.0010(16) -0.0083(15)
C72 0.0308(17) 0.0359(17) 0.046(2) -0.0082(14) 0.0059(15) -0.0004(13)
C73 0.0318(16) 0.0247(14) 0.0294(15) 0.0021(11) 0.0058(12) 0.0015(12)
C74 0.075(3) 0.057(2) 0.046(2) -0.0018(18) 0.035(2) -0.003(2)
C75 0.105(4) 0.061(3) 0.046(2) -0.004(2) 0.031(2) 0.015(2)
C76 0.0263(15) 0.0310(15) 0.0297(15) 0.0062(12) 0.0026(12) 0.0002(12)
C77 0.051(2) 0.0383(17) 0.0342(17) -0.0033(14) 0.0118(15) -0.0035(15)
C78 0.078(3) 0.060(2) 0.0317(19) 0.0035(17) 0.0200(19) -0.002(2)
C79 0.062(3) 0.055(2) 0.039(2) 0.0109(17) 0.0134(18) -0.0091(19)
C80 0.051(2) 0.0372(19) 0.0394(19) 0.0076(15) 0.0077(16) -0.0057(15)
C81 0.0362(17) 0.0325(16) 0.0332(17) 0.0014(12) 0.0047(13) -0.0017(13)
C82 0.0265(15) 0.0261(14) 0.0279(15) 0.0006(11) 0.0065(12) 0.0006(12)
C83 0.0238(14) 0.0255(14) 0.0317(15) -0.0003(11) 0.0115(12) -0.0010(11)
C84 0.0279(16) 0.0265(15) 0.0383(17) -0.0040(12) 0.0104(13) -0.0045(12)
C85 0.0274(16) 0.0270(16) 0.0364(19) -0.0018(13) 0.0067(14) 0.0016(12)
C86 0.0305(16) 0.0256(14) 0.0346(16) 0.0029(12) 0.0105(13) 0.0032(12)
C87 0.0304(16) 0.0295(15) 0.0291(15) 0.0055(12) 0.0091(12) 0.0051(12)
C88 0.0284(15) 0.0280(14) 0.0254(15) 0.0005(11) 0.0094(12) 0.0000(11)
C89 0.0269(15) 0.0248(14) 0.0306(15) 0.0004(11) 0.0079(12) 0.0024(12)
C90 0.0271(15) 0.0227(14) 0.0325(16) -0.0013(12) 0.0084(12) -0.0002(11)
C91 0.0308(16) 0.0269(15) 0.0354(17) 0.0018(12) 0.0099(13) 0.0024(12)
C92 0.0307(16) 0.0273(15) 0.0271(15) 0.0028(12) 0.0063(12) 0.0048(12)
C93 0.0311(17) 0.0342(17) 0.047(2) -0.0029(14) 0.0155(14) -0.0019(13)
C94 0.0357(17) 0.0356(17) 0.0439(18) -0.0057(14) 0.0147(15) -0.0047(13)
C95 0.0449(19) 0.0311(16) 0.0315(16) -0.0045(13) 0.0093(14) -0.0014(14)
C96 0.0342(17) 0.0355(16) 0.0336(16) -0.0015(13) 0.0131(13) 0.0065(13)
C97 0.0275(16) 0.0371(17) 0.0372(17) -0.0008(13) 0.0108(13) -0.0004(13)
C98 0.0356(17) 0.0316(16) 0.0340(17) 0.0013(12) 0.0067(13) 0.0021(13)
C99 0.083(3) 0.066(3) 0.074(3) -0.022(3) -0.044(3) 0.027(3)
C100 0.099(4) 0.065(3) 0.076(4) 0.002(3) -0.031(3) 0.002(3)

loop_
_atom_type_symbol
_atom_type_description
_atom_type_scat_dispersion_real
_atom_type_scat_dispersion_imag
_atom_type_scat_source
C C 0.0033 0.0016 'International Tables Vol C Tables 4.2.6.8 and 6.1.1.4'
H H 0.0000 0.0000 'International Tables Vol C Tables 4.2.6.8 and 6.1.1.4'
N N 0.0061 0.0033 'International Tables Vol C Tables 4.2.6.8 and 6.1.1.4'
O O 0.0106 0.0060 'International Tables Vol C Tables 4.2.6.8 and 6.1.1.4'

loop_
_geom_angle_atom_site_label_1
_geom_angle_atom_site_label_2
_geom_angle_atom_site_label_3
_geom_angle
C23 O4 C24 122.7(5)
C23 O4 C24' 109.5(6)
C24 O4 C24' 22.7(7)
C48 O8 C49 116.5(3)
C73 O12 C74 117.2(3)
C98 O16 C99 116.5(3)
C7 N1 C10 112.6(2)
C7 N1 C1 123.0(2)
C10 N1 C1 124.1(3)
C35 N4 C32 112.4(3)
C35 N4 C26 124.6(2)
C32 N4 C26 122.8(2)
C60 N7 C57 112.9(2)
C60 N7 C51 123.7(3)
C57 N7 C51 123.4(2)
C82 N10 C85 112.2(2)
C82 N10 C76 123.2(2)
C85 N10 C76 124.5(2)
C6 C1 C2 121.3(3)
C6 C1 N1 118.8(3)
C2 C1 N1 119.9(3)
C1 C2 C3 118.7(3)
C1 C2 H2A 120.6
C3 C2 H2A 120.6
C4 C3 C2 120.4(3)
C4 C3 H3A 119.8
C2 C3 H3A 119.8
C5 C4 C3 119.9(3)
C5 C4 H4A 120.1
C3 C4 H4A 120.1
C4 C5 C6 120.9(3)
C4 C5 H5A 119.5
C6 C5 H5A 119.5
C1 C6 C5 118.7(3)
C1 C6 H6A 120.6
C5 C6 H6A 120.6
O1 C7 N1 125.2(3)
O1 C7 C8 126.8(3)
N1 C7 C8 107.9(2)
C11 C8 C9 117.3(2)
C11 C8 C7 112.6(2)
C9 C8 C7 102.8(2)
C11 C8 C14 101.3(2)
C9 C8 C14 116.3(2)
C7 C8 C14 106.4(2)
C10 C9 C8 106.1(2)
C10 C9 H9A 110.5
C8 C9 H9A 110.5
C10 C9 H9B 110.5
C8 C9 H9B 110.5
H9A C9 H9B 108.7
O2 C10 N1 124.7(3)
O2 C10 C9 127.6(3)
N1 C10 C9 107.7(3)
C12 C11 C8 103.2(2)
C12 C11 H11A 111.1
C8 C11 H11A 111.1
C12 C11 H11B 111.1
C8 C11 H11B 111.1
H11A C11 H11B 109.1
C13 C12 C23 128.4(3)
C13 C12 C11 111.9(3)
C23 C12 C11 119.7(3)
C12 C13 C17 131.4(3)
C12 C13 C14 108.5(3)
C17 C13 C14 120.0(2)
C15 C14 C16 108.6(2)
C15 C14 C13 114.0(2)
C16 C14 C13 110.0(2)
C15 C14 C8 112.5(2)
C16 C14 C8 109.4(2)
C13 C14 C8 102.2(2)
N2 C15 C14 176.1(3)
N3 C16 C14 176.1(3)
C22 C17 C18 119.4(3)
C22 C17 C13 121.0(3)
C18 C17 C13 119.5(3)
C19 C18 C17 119.8(3)
C19 C18 H18A 120.1
C17 C18 H18A 120.1
C20 C19 C18 120.4(3)
C20 C19 H19A 119.8
C18 C19 H19A 119.8
C21 C20 C19 119.9(3)
C21 C20 H20A 120.0
C19 C20 H20A 120.0
C20 C21 C22 120.5(3)
C20 C21 H21A 119.8
C22 C21 H21A 119.8
C17 C22 C21 120.2(3)
C17 C22 H22A 119.9
C21 C22 H22A 119.9
O3 C23 O4 124.2(3)
O3 C23 C12 123.5(3)
O4 C23 C12 112.3(3)
O4 C24 C25 106.7(8)
O4 C24 H24A 110.4
C25 C24 H24A 110.4
O4 C24 H24B 110.4
C25 C24 H24B 110.4
H24A C24 H24B 108.6
C24 C25 H25A 109.5
C24 C25 H25B 109.5
H25A C25 H25B 109.5
C24 C25 H25C 109.5
H25A C25 H25C 109.5
H25B C25 H25C 109.5
C25' C24' O4 113.1(8)
C25' C24' H24C 109.0
O4 C24' H24C 109.0
C25' C24' H24D 109.0
O4 C24' H24D 109.0
H24C C24' H24D 107.8
C24' C25' H25D 109.5
C24' C25' H25E 109.5
H25D C25' H25E 109.5
C24' C25' H25F 109.5
H25D C25' H25F 109.5
H25E C25' H25F 109.5
C31 C26 C27 121.7(3)
C31 C26 N4 118.6(3)
C27 C26 N4 119.7(3)
C28 C27 C26 118.9(3)
C28 C27 H27A 120.6
C26 C27 H27A 120.6
C27 C28 C29 120.3(3)
C27 C28 H28A 119.8
C29 C28 H28A 119.8
C30 C29 C28 120.4(3)
C30 C29 H29A 119.8
C28 C29 H29A 119.8
C29 C30 C31 119.5(3)
C29 C30 H30A 120.2
C31 C30 H30A 120.2
C26 C31 C30 119.2(3)
C26 C31 H31A 120.4
C30 C31 H31A 120.4
O5 C32 N4 125.2(3)
O5 C32 C33 127.3(3)
N4 C32 C33 107.5(2)
C34 C33 C36 117.7(2)
C34 C33 C32 103.6(2)
C36 C33 C32 111.8(2)
C34 C33 C39 116.3(2)
C36 C33 C39 100.7(2)
C32 C33 C39 106.5(2)
C35 C34 C33 105.7(2)
C35 C34 H34A 110.6
C33 C34 H34A 110.6
C35 C34 H34B 110.6
C33 C34 H34B 110.6
H34A C34 H34B 108.7
O6 C35 N4 124.2(3)
O6 C35 C34 127.1(3)
N4 C35 C34 108.7(3)
C37 C36 C33 103.9(2)
C37 C36 H36A 111.0
C33 C36 H36A 111.0
C37 C36 H36B 111.0
C33 C36 H36B 111.0
H36A C36 H36B 109.0
C38 C37 C48 129.1(3)
C38 C37 C36 112.4(2)
C48 C37 C36 118.5(3)
C37 C38 C42 132.2(3)
C37 C38 C39 108.6(2)
C42 C38 C39 119.2(2)
C41 C39 C40 108.2(2)
C41 C39 C38 114.0(2)
C40 C39 C38 111.0(2)
C41 C39 C33 111.6(2)
C40 C39 C33 109.5(2)
C38 C39 C33 102.3(2)
N6 C40 C39 176.3(3)
N5 C41 C39 175.4(3)
C47 C42 C43 119.7(3)
C47 C42 C38 121.3(3)
C43 C42 C38 118.9(3)
C42 C43 C44 119.3(3)
C42 C43 H43A 120.4
C44 C43 H43A 120.4
C45 C44 C43 120.4(3)
C45 C44 H44A 119.8
C43 C44 H44A 119.8
C44 C45 C46 120.5(3)
C44 C45 H45A 119.7
C46 C45 H45A 119.7
C45 C46 C47 119.7(3)
C45 C46 H46A 120.2
C47 C46 H46A 120.2
C42 C47 C46 120.4(3)
C42 C47 H47A 119.8
C46 C47 H47A 119.8
O7 C48 O8 123.5(3)
O7 C48 C37 122.7(3)
O8 C48 C37 113.9(3)
C50 C49 O8 108.5(4)
C50 C49 H49A 110.0
O8 C49 H49A 110.0
C50 C49 H49B 110.0
O8 C49 H49B 110.0
H49A C49 H49B 108.4
C49 C50 H50A 109.5
C49 C50 H50B 109.5
H50A C50 H50B 109.5
C49 C50 H50C 109.5
H50A C50 H50C 109.5
H50B C50 H50C 109.5
C56 C51 C52 120.8(3)
C56 C51 N7 120.7(2)
C52 C51 N7 118.5(2)
C53 C52 C51 119.4(3)
C53 C52 H52A 120.3
C51 C52 H52A 120.3
C52 C53 C54 119.5(3)
C52 C53 H53A 120.3
C54 C53 H53A 120.3
C55 C54 C53 120.3(3)
C55 C54 H54A 119.9
C53 C54 H54A 119.9
C56 C55 C54 120.2(3)
C56 C55 H55A 119.9
C54 C55 H55A 119.9
C55 C56 C51 119.9(3)
C55 C56 H56A 120.1
C51 C56 H56A 120.1
O9 C57 N7 125.5(3)
O9 C57 C58 127.0(3)
N7 C57 C58 107.5(2)
C59 C58 C61 117.8(2)
C59 C58 C57 103.3(2)
C61 C58 C57 112.1(2)
C59 C58 C64 116.1(2)
C61 C58 C64 100.9(2)
C57 C58 C64 106.2(2)
C60 C59 C58 105.9(2)
C60 C59 H59A 110.6
C58 C59 H59A 110.6
C60 C59 H59B 110.6
C58 C59 H59B 110.6
H59A C59 H59B 108.7
O10 C60 N7 125.3(3)
O10 C60 C59 126.9(3)
N7 C60 C59 107.8(3)
C62 C61 C58 103.8(2)
C62 C61 H61A 111.0
C58 C61 H61A 111.0
C62 C61 H61B 111.0
C58 C61 H61B 111.0
H61A C61 H61B 109.0
C63 C62 C73 128.7(3)
C63 C62 C61 112.4(3)
C73 C62 C61 118.8(2)
C62 C63 C67 131.5(3)
C62 C63 C64 107.9(2)
C67 C63 C64 120.5(2)
C66 C64 C65 108.5(2)
C66 C64 C63 110.5(2)
C65 C64 C63 113.5(2)
C66 C64 C58 109.6(2)
C65 C64 C58 112.0(2)
C63 C64 C58 102.6(2)
N8 C65 C64 176.6(3)
N9 C66 C64 176.6(3)
C68 C67 C72 118.7(3)
C68 C67 C63 120.2(3)
C72 C67 C63 121.1(3)
C67 C68 C69 121.1(3)
C67 C68 H68A 119.4
C69 C68 H68A 119.4
C70 C69 C68 119.8(3)
C70 C69 H69A 120.1
C68 C69 H69A 120.1
C71 C70 C69 119.7(3)
C71 C70 H70A 120.2
C69 C70 H70A 120.2
C70 C71 C72 121.3(3)
C70 C71 H71A 119.4
C72 C71 H71A 119.4
C71 C72 C67 119.3(3)
C71 C72 H72A 120.3
C67 C72 H72A 120.3
O11 C73 O12 123.7(3)
O11 C73 C62 122.6(3)
O12 C73 C62 113.7(2)
O12 C74 C75 108.3(3)
O12 C74 H74A 110.0
C75 C74 H74A 110.0
O12 C74 H74B 110.0
C75 C74 H74B 110.0
H74A C74 H74B 108.4
C74 C75 H75A 109.5
C74 C75 H75B 109.5
H75A C75 H75B 109.5
C74 C75 H75C 109.5
H75A C75 H75C 109.5
H75B C75 H75C 109.5
C81 C76 C77 120.7(3)
C81 C76 N10 119.8(3)
C77 C76 N10 119.5(3)
C78 C77 C76 118.6(3)
C78 C77 H77A 120.7
C76 C77 H77A 120.7
C77 C78 C79 121.1(4)
C77 C78 H78A 119.5
C79 C78 H78A 119.5
C80 C79 C78 119.1(4)
C80 C79 H79A 120.5
C78 C79 H79A 120.5
C81 C80 C79 121.0(3)
C81 C80 H80A 119.5
C79 C80 H80A 119.5
C80 C81 C76 119.6(3)
C80 C81 H81A 120.2
C76 C81 H81A 120.2
O13 C82 N10 125.1(3)
O13 C82 C83 126.9(3)
N10 C82 C83 108.0(2)
C84 C83 C86 117.7(2)
C84 C83 C82 103.0(2)
C86 C83 C82 112.5(2)
C84 C83 C89 116.2(2)
C86 C83 C89 100.8(2)
C82 C83 C89 106.4(2)
C85 C84 C83 105.7(2)
C85 C84 H84A 110.6
C83 C84 H84A 110.6
C85 C84 H84B 110.6
C83 C84 H84B 110.6
H84A C84 H84B 108.7
O14 C85 N10 124.8(3)
O14 C85 C84 126.7(3)
N10 C85 C84 108.4(3)
C87 C86 C83 103.4(2)
C87 C86 H86A 111.1
C83 C86 H86A 111.1
C87 C86 H86B 111.1
C83 C86 H86B 111.1
H86A C86 H86B 109.0
C88 C87 C98 128.8(3)
C88 C87 C86 112.3(2)
C98 C87 C86 118.8(2)
C87 C88 C92 131.7(3)
C87 C88 C89 108.0(2)
C92 C88 C89 120.3(2)
C91 C89 C90 109.3(2)
C91 C89 C88 110.3(2)
C90 C89 C88 113.3(2)
C91 C89 C83 109.4(2)
C90 C89 C83 112.1(2)
C88 C89 C83 102.3(2)
N11 C90 C89 175.4(3)
N12 C91 C89 175.7(3)
C97 C92 C93 118.6(3)
C97 C92 C88 121.7(3)
C93 C92 C88 119.6(3)
C94 C93 C92 120.5(3)
C94 C93 H93A 119.8
C92 C93 H93A 119.8
C95 C94 C93 119.9(3)
C95 C94 H94A 120.1
C93 C94 H94A 120.1
C96 C95 C94 120.5(3)
C96 C95 H95A 119.8
C94 C95 H95A 119.8
C95 C96 C97 119.7(3)
C95 C96 H96A 120.1
C97 C96 H96A 120.1
C92 C97 C96 120.8(3)
C92 C97 H97A 119.6
C96 C97 H97A 119.6
O15 C98 O16 124.0(3)
O15 C98 C87 122.4(3)
O16 C98 C87 113.6(3)
O16 C99 C100 109.4(4)
O16 C99 H99A 109.8
C100 C99 H99A 109.8
O16 C99 H99B 109.8
C100 C99 H99B 109.8
H99A C99 H99B 108.3
C99 C100 H10A 109.5
C99 C100 H10B 109.5
H10A C100 H10B 109.5
C99 C100 H10C 109.5
H10A C100 H10C 109.5
H10B C100 H10C 109.5

loop_
_geom_bond_atom_site_label_1
_geom_bond_atom_site_label_2
_geom_bond_distance
O1 C7 1.204(3)
O2 C10 1.211(4)
O3 C23 1.205(4)
O4 C23 1.324(4)
O4 C24 1.447(7)
O4 C24' 1.477(8)
O5 C32 1.206(3)
O6 C35 1.216(4)
O7 C48 1.202(4)
O8 C48 1.319(4)
O8 C49 1.475(5)
O9 C57 1.215(3)
O10 C60 1.207(4)
O11 C73 1.204(3)
O12 C73 1.327(3)
O12 C74 1.465(4)
O13 C82 1.205(3)
O14 C85 1.202(4)
O15 C98 1.206(4)
O16 C98 1.320(4)
O16 C99 1.453(5)
N1 C7 1.394(4)
N1 C10 1.400(4)
N1 C1 1.438(4)
N2 C15 1.144(4)
N3 C16 1.148(4)
N4 C35 1.388(4)
N4 C32 1.392(4)
N4 C26 1.440(4)
N5 C41 1.144(4)
N6 C40 1.145(4)
N7 C60 1.388(4)
N7 C57 1.395(4)
N7 C51 1.435(3)
N8 C65 1.139(4)
N9 C66 1.141(4)
N10 C82 1.393(4)
N10 C85 1.395(4)
N10 C76 1.436(4)
N11 C90 1.139(4)
N12 C91 1.148(4)
C1 C6 1.378(4)
C1 C2 1.381(4)
C2 C3 1.386(5)
C2 H2A 0.9500
C3 C4 1.381(5)
C3 H3A 0.9500
C4 C5 1.365(5)
C4 H4A 0.9500
C5 C6 1.386(5)
C5 H5A 0.9500
C6 H6A 0.9500
C7 C8 1.536(4)
C8 C11 1.526(4)
C8 C9 1.531(4)
C8 C14 1.574(4)
C9 C10 1.504(4)
C9 H9A 0.9900
C9 H9B 0.9900
C11 C12 1.511(4)
C11 H11A 0.9900
C11 H11B 0.9900
C12 C13 1.345(4)
C12 C23 1.483(4)
C13 C17 1.482(4)
C13 C14 1.538(4)
C14 C15 1.479(4)
C14 C16 1.479(4)
C17 C22 1.381(4)
C17 C18 1.393(4)
C18 C19 1.387(4)
C18 H18A 0.9500
C19 C20 1.377(5)
C19 H19A 0.9500
C20 C21 1.368(5)
C20 H20A 0.9500
C21 C22 1.388(5)
C21 H21A 0.9500
C22 H22A 0.9500
C24 C25 1.494(8)
C24 H24A 0.9900
C24 H24B 0.9900
C25 H25A 0.9800
C25 H25B 0.9800
C25 H25C 0.9800
C24' C25' 1.455(9)
C24' H24C 0.9900
C24' H24D 0.9900
C25' H25D 0.9800
C25' H25E 0.9800
C25' H25F 0.9800
C26 C31 1.375(4)
C26 C27 1.387(4)
C27 C28 1.381(5)
C27 H27A 0.9500
C28 C29 1.388(5)
C28 H28A 0.9500
C29 C30 1.386(5)
C29 H29A 0.9500
C30 C31 1.397(5)
C30 H30A 0.9500
C31 H31A 0.9500
C32 C33 1.540(4)
C33 C34 1.520(4)
C33 C36 1.526(4)
C33 C39 1.595(4)
C34 C35 1.498(4)
C34 H34A 0.9900
C34 H34B 0.9900
C36 C37 1.507(4)
C36 H36A 0.9900
C36 H36B 0.9900
C37 C38 1.335(4)
C37 C48 1.486(4)
C38 C42 1.490(4)
C38 C39 1.542(4)
C39 C41 1.478(4)
C39 C40 1.480(4)
C42 C47 1.376(4)
C42 C43 1.390(4)
C43 C44 1.401(4)
C43 H43A 0.9500
C44 C45 1.366(5)
C44 H44A 0.9500
C45 C46 1.373(5)
C45 H45A 0.9500
C46 C47 1.395(4)
C46 H46A 0.9500
C47 H47A 0.9500
C49 C50 1.458(6)
C49 H49A 0.9900
C49 H49B 0.9900
C50 H50A 0.9800
C50 H50B 0.9800
C50 H50C 0.9800
C51 C56 1.375(4)
C51 C52 1.396(4)
C52 C53 1.385(4)
C52 H52A 0.9500
C53 C54 1.394(5)
C53 H53A 0.9500
C54 C55 1.386(4)
C54 H54A 0.9500
C55 C56 1.374(4)
C55 H55A 0.9500
C56 H56A 0.9500
C57 C58 1.539(4)
C58 C59 1.519(4)
C58 C61 1.530(4)
C58 C64 1.584(4)
C59 C60 1.510(4)
C59 H59A 0.9900
C59 H59B 0.9900
C61 C62 1.511(4)
C61 H61A 0.9900
C61 H61B 0.9900
C62 C63 1.347(4)
C62 C73 1.482(4)
C63 C67 1.472(4)
C63 C64 1.548(4)
C64 C66 1.479(4)
C64 C65 1.486(4)
C67 C68 1.384(4)
C67 C72 1.401(4)
C68 C69 1.385(4)
C68 H68A 0.9500
C69 C70 1.381(5)
C69 H69A 0.9500
C70 C71 1.368(5)
C70 H70A 0.9500
C71 C72 1.391(5)
C71 H71A 0.9500
C72 H72A 0.9500
C74 C75 1.487(6)
C74 H74A 0.9900
C74 H74B 0.9900
C75 H75A 0.9800
C75 H75B 0.9800
C75 H75C 0.9800
C76 C81 1.384(4)
C76 C77 1.385(4)
C77 C78 1.382(5)
C77 H77A 0.9500
C78 C79 1.384(5)
C78 H78A 0.9500
C79 C80 1.376(5)
C79 H79A 0.9500
C80 C81 1.368(5)
C80 H80A 0.9500
C81 H81A 0.9500
C82 C83 1.538(4)
C83 C84 1.529(4)
C83 C86 1.534(4)
C83 C89 1.578(4)
C84 C85 1.500(4)
C84 H84A 0.9900
C84 H84B 0.9900
C86 C87 1.501(4)
C86 H86A 0.9900
C86 H86B 0.9900
C87 C88 1.348(4)
C87 C98 1.486(4)
C88 C92 1.475(4)
C88 C89 1.546(4)
C89 C91 1.476(4)
C89 C90 1.481(4)
C92 C97 1.384(4)
C92 C93 1.397(4)
C93 C94 1.384(4)
C93 H93A 0.9500
C94 C95 1.378(5)
C94 H94A 0.9500
C95 C96 1.376(5)
C95 H95A 0.9500
C96 C97 1.388(4)
C96 H96A 0.9500
C97 H97A 0.9500
C99 C100 1.455(6)
C99 H99A 0.9900
C99 H99B 0.9900
C100 H10A 0.9800
C100 H10B 0.9800
C100 H10C 0.9800

loop_
_geom_torsion_atom_site_label_1
_geom_torsion_atom_site_label_2
_geom_torsion_atom_site_label_3
_geom_torsion_atom_site_label_4
_geom_torsion
C7 N1 C1 C6 57.0(4)
C10 N1 C1 C6 -129.6(3)
C7 N1 C1 C2 -122.6(3)
C10 N1 C1 C2 50.8(4)
C6 C1 C2 C3 -0.6(5)
N1 C1 C2 C3 178.9(3)
C1 C2 C3 C4 -0.8(5)
C2 C3 C4 C5 1.8(6)
C3 C4 C5 C6 -1.5(6)
C2 C1 C6 C5 0.9(5)
N1 C1 C6 C5 -178.6(3)
C4 C5 C6 C1 0.1(5)
C10 N1 C7 O1 -170.8(3)
C1 N1 C7 O1 3.3(4)
C10 N1 C7 C8 12.0(3)
C1 N1 C7 C8 -173.9(2)
O1 C7 C8 C11 38.9(4)
N1 C7 C8 C11 -144.0(2)
O1 C7 C8 C9 166.0(3)
N1 C7 C8 C9 -16.8(3)
O1 C7 C8 C14 -71.3(3)
N1 C7 C8 C14 105.9(2)
C11 C8 C9 C10 139.6(3)
C7 C8 C9 C10 15.6(3)
C14 C8 C9 C10 -100.2(3)
C7 N1 C10 O2 177.0(3)
C1 N1 C10 O2 2.9(5)
C7 N1 C10 C9 -1.5(3)
C1 N1 C10 C9 -175.6(2)
C8 C9 C10 O2 172.1(3)
C8 C9 C10 N1 -9.5(3)
C9 C8 C11 C12 160.7(2)
C7 C8 C11 C12 -80.3(3)
C14 C8 C11 C12 33.0(3)
C8 C11 C12 C13 -20.5(3)
C8 C11 C12 C23 158.5(3)
C23 C12 C13 C17 -5.4(5)
C11 C12 C13 C17 173.6(3)
C23 C12 C13 C14 178.8(3)
C11 C12 C13 C14 -2.2(3)
C12 C13 C14 C15 144.9(3)
C17 C13 C14 C15 -31.4(3)
C12 C13 C14 C16 -92.9(3)
C17 C13 C14 C16 90.8(3)
C12 C13 C14 C8 23.2(3)
C17 C13 C14 C8 -153.1(2)
C11 C8 C14 C15 -156.8(3)
C9 C8 C14 C15 74.8(3)
C7 C8 C14 C15 -38.9(3)
C11 C8 C14 C16 82.4(3)
C9 C8 C14 C16 -46.0(3)
C7 C8 C14 C16 -159.8(3)
C11 C8 C14 C13 -34.1(3)
C9 C8 C14 C13 -162.6(2)
C7 C8 C14 C13 83.7(3)
C16 C14 C15 N2 120(5)
C13 C14 C15 N2 -117(5)
C8 C14 C15 N2 -1(5)
C15 C14 C16 N3 -148(5)
C13 C14 C16 N3 87(5)
C8 C14 C16 N3 -25(5)
C12 C13 C17 C22 128.1(4)
C14 C13 C17 C22 -56.5(4)
C12 C13 C17 C18 -54.7(4)
C14 C13 C17 C18 120.7(3)
C22 C17 C18 C19 -0.4(5)
C13 C17 C18 C19 -177.7(3)
C17 C18 C19 C20 0.7(5)
C18 C19 C20 C21 -0.9(5)
C19 C20 C21 C22 0.8(5)
C18 C17 C22 C21 0.4(5)
C13 C17 C22 C21 177.6(3)
C20 C21 C22 C17 -0.6(5)
C24 O4 C23 O3 2.4(10)
C24' O4 C23 O3 -18.3(8)
C24 O4 C23 C12 -177.2(8)
C24' O4 C23 C12 162.1(7)
C13 C12 C23 O3 165.0(3)
C11 C12 C23 O3 -13.9(4)
C13 C12 C23 O4 -15.4(5)
C11 C12 C23 O4 165.7(3)
C23 O4 C24 C25 -164.7(7)
C24' O4 C24 C25 -105(2)
C23 O4 C24' C25' -157.8(8)
C24 O4 C24' C25' 73(2)
C35 N4 C26 C31 124.6(3)
C32 N4 C26 C31 -60.4(4)
C35 N4 C26 C27 -55.0(4)
C32 N4 C26 C27 120.1(3)
C31 C26 C27 C28 -0.3(5)
N4 C26 C27 C28 179.2(3)
C26 C27 C28 C29 0.6(5)
C27 C28 C29 C30 0.2(6)
C28 C29 C30 C31 -1.3(6)
C27 C26 C31 C30 -0.8(5)
N4 C26 C31 C30 179.7(3)
C29 C30 C31 C26 1.6(6)
C35 N4 C32 O5 170.8(3)
C26 N4 C32 O5 -4.8(4)
C35 N4 C32 C33 -11.1(3)
C26 N4 C32 C33 173.3(2)
O5 C32 C33 C34 -167.4(3)
N4 C32 C33 C34 14.6(3)
O5 C32 C33 C36 -39.7(4)
N4 C32 C33 C36 142.3(2)
O5 C32 C33 C39 69.3(3)
N4 C32 C33 C39 -108.7(2)
C36 C33 C34 C35 -136.6(3)
C32 C33 C34 C35 -12.7(3)
C39 C33 C34 C35 103.8(3)
C32 N4 C35 O6 -177.1(3)
C26 N4 C35 O6 -1.6(5)
C32 N4 C35 C34 2.7(3)
C26 N4 C35 C34 178.2(3)
C33 C34 C35 O6 -173.3(3)
C33 C34 C35 N4 7.0(3)
C34 C33 C36 C37 -159.5(3)
C32 C33 C36 C37 80.8(3)
C39 C33 C36 C37 -32.0(3)
C33 C36 C37 C38 20.7(3)
C33 C36 C37 C48 -159.7(3)
C48 C37 C38 C42 4.8(6)
C36 C37 C38 C42 -175.5(3)
C48 C37 C38 C39 -178.0(3)
C36 C37 C38 C39 1.6(3)
C37 C38 C39 C41 -142.8(3)
C42 C38 C39 C41 34.8(4)
C37 C38 C39 C40 94.6(3)
C42 C38 C39 C40 -87.8(3)
C37 C38 C39 C33 -22.1(3)
C42 C38 C39 C33 155.5(2)
C34 C33 C39 C41 -76.5(3)
C36 C33 C39 C41 155.1(2)
C32 C33 C39 C41 38.4(3)
C34 C33 C39 C40 43.4(3)
C36 C33 C39 C40 -85.0(3)
C32 C33 C39 C40 158.2(2)
C34 C33 C39 C38 161.2(2)
C36 C33 C39 C38 32.8(3)
C32 C33 C39 C38 -83.9(2)
C41 C39 C40 N6 143(5)
C38 C39 C40 N6 -91(5)
C33 C39 C40 N6 21(5)
C40 C39 C41 N5 -123(4)
C38 C39 C41 N5 113(4)
C33 C39 C41 N5 -3(4)
C37 C38 C42 C47 -126.3(4)
C39 C38 C42 C47 56.7(4)
C37 C38 C42 C43 56.3(5)
C39 C38 C42 C43 -120.6(3)
C47 C42 C43 C44 1.5(5)
C38 C42 C43 C44 178.9(3)
C42 C43 C44 C45 -0.1(5)
C43 C44 C45 C46 -1.1(6)
C44 C45 C46 C47 0.8(6)
C43 C42 C47 C46 -1.8(5)
C38 C42 C47 C46 -179.1(3)
C45 C46 C47 C42 0.7(5)
C49 O8 C48 O7 5.6(6)
C49 O8 C48 C37 -174.3(4)
C38 C37 C48 O7 -172.1(3)
C36 C37 C48 O7 8.3(5)
C38 C37 C48 O8 7.9(5)
C36 C37 C48 O8 -171.7(3)
C48 O8 C49 C50 166.0(4)
C60 N7 C51 C56 -50.5(4)
C57 N7 C51 C56 130.3(3)
C60 N7 C51 C52 128.0(3)
C57 N7 C51 C52 -51.2(4)
C56 C51 C52 C53 1.4(5)
N7 C51 C52 C53 -177.1(3)
C51 C52 C53 C54 0.7(5)
C52 C53 C54 C55 -2.1(5)
C53 C54 C55 C56 1.2(5)
C54 C55 C56 C51 0.9(5)
C52 C51 C56 C55 -2.2(5)
N7 C51 C56 C55 176.2(3)
C60 N7 C57 O9 171.0(3)
C51 N7 C57 O9 -9.7(4)
C60 N7 C57 C58 -10.0(3)
C51 N7 C57 C58 169.3(2)
O9 C57 C58 C59 -165.6(3)
N7 C57 C58 C59 15.4(3)
O9 C57 C58 C61 -37.7(4)
N7 C57 C58 C61 143.3(2)
O9 C57 C58 C64 71.7(3)
N7 C57 C58 C64 -107.3(2)
C61 C58 C59 C60 -139.3(3)
C57 C58 C59 C60 -15.0(3)
C64 C58 C59 C60 100.8(3)
C57 N7 C60 O10 -180.0(3)
C51 N7 C60 O10 0.7(5)
C57 N7 C60 C59 0.0(3)
C51 N7 C60 C59 -179.3(2)
C58 C59 C60 O10 -170.0(3)
C58 C59 C60 N7 10.0(3)
C59 C58 C61 C62 -159.5(2)
C57 C58 C61 C62 80.7(3)
C64 C58 C61 C62 -31.9(3)
C58 C61 C62 C63 19.6(3)
C58 C61 C62 C73 -160.3(2)
C73 C62 C63 C67 6.3(5)
C61 C62 C63 C67 -173.6(3)
C73 C62 C63 C64 -177.3(3)
C61 C62 C63 C64 2.9(3)
C62 C63 C64 C66 93.5(3)
C67 C63 C64 C66 -89.6(3)
C62 C63 C64 C65 -144.4(2)
C67 C63 C64 C65 32.5(3)
C62 C63 C64 C58 -23.3(3)
C67 C63 C64 C58 153.6(2)
C59 C58 C64 C66 44.7(3)
C61 C58 C64 C66 -83.9(3)
C57 C58 C64 C66 158.9(2)
C59 C58 C64 C65 -75.7(3)
C61 C58 C64 C65 155.6(2)
C57 C58 C64 C65 38.5(3)
C59 C58 C64 C63 162.1(2)
C61 C58 C64 C63 33.5(3)
C57 C58 C64 C63 -83.6(3)
C66 C64 C65 N8 -134(6)
C63 C64 C65 N8 103(6)
C58 C64 C65 N8 -13(6)
C65 C64 C66 N9 132(6)
C63 C64 C66 N9 -103(6)
C58 C64 C66 N9 10(6)
C62 C63 C67 C68 53.9(5)
C64 C63 C67 C68 -122.2(3)
C62 C63 C67 C72 -128.1(4)
C64 C63 C67 C72 55.9(4)
C72 C67 C68 C69 0.2(5)
C63 C67 C68 C69 178.3(3)
C67 C68 C69 C70 1.1(6)
C68 C69 C70 C71 -1.8(6)
C69 C70 C71 C72 1.2(6)
C70 C71 C72 C67 0.2(5)
C68 C67 C72 C71 -0.9(5)
C63 C67 C72 C71 -179.0(3)
C74 O12 C73 O11 3.8(5)
C74 O12 C73 C62 -176.8(3)
C63 C62 C73 O11 -171.0(3)
C61 C62 C73 O11 8.8(4)
C63 C62 C73 O12 9.5(4)
C61 C62 C73 O12 -170.6(2)
C73 O12 C74 C75 164.5(3)
C82 N10 C76 C81 54.5(4)
C85 N10 C76 C81 -129.3(3)
C82 N10 C76 C77 -125.7(3)
C85 N10 C76 C77 50.4(4)
C81 C76 C77 C78 -1.3(5)
N10 C76 C77 C78 178.9(3)
C76 C77 C78 C79 0.4(6)
C77 C78 C79 C80 1.2(6)
C78 C79 C80 C81 -1.8(6)
C79 C80 C81 C76 0.9(5)
C77 C76 C81 C80 0.7(5)
N10 C76 C81 C80 -179.5(3)
C85 N10 C82 O13 -171.4(3)
C76 N10 C82 O13 5.2(4)
C85 N10 C82 C83 10.0(3)
C76 N10 C82 C83 -173.5(2)
O13 C82 C83 C84 165.7(3)
N10 C82 C83 C84 -15.7(3)
O13 C82 C83 C86 37.9(4)
N10 C82 C83 C86 -143.4(2)
O13 C82 C83 C89 -71.6(3)
N10 C82 C83 C89 107.0(2)
C86 C83 C84 C85 139.9(3)
C82 C83 C84 C85 15.4(3)
C89 C83 C84 C85 -100.5(3)
C82 N10 C85 O14 179.3(3)
C76 N10 C85 O14 2.8(5)
C82 N10 C85 C84 0.4(3)
C76 N10 C85 C84 -176.1(3)
C83 C84 C85 O14 170.6(3)
C83 C84 C85 N10 -10.5(3)
C84 C83 C86 C87 160.6(3)
C82 C83 C86 C87 -79.8(3)
C89 C83 C86 C87 33.2(3)
C83 C86 C87 C88 -20.8(3)
C83 C86 C87 C98 159.0(3)
C98 C87 C88 C92 -4.8(6)
C86 C87 C88 C92 174.8(3)
C98 C87 C88 C89 178.2(3)
C86 C87 C88 C89 -2.2(3)
C87 C88 C89 C91 -92.8(3)
C92 C88 C89 C91 89.7(3)
C87 C88 C89 C90 144.3(3)
C92 C88 C89 C90 -33.1(4)
C87 C88 C89 C83 23.5(3)
C92 C88 C89 C83 -153.9(3)
C84 C83 C89 C91 -45.8(3)
C86 C83 C89 C91 82.7(3)
C82 C83 C89 C91 -159.7(2)
C84 C83 C89 C90 75.6(3)
C86 C83 C89 C90 -155.9(2)
C82 C83 C89 C90 -38.4(3)
C84 C83 C89 C88 -162.7(2)
C86 C83 C89 C88 -34.3(3)
C82 C83 C89 C88 83.3(2)
C91 C89 C90 N11 115(4)
C88 C89 C90 N11 -122(4)
C83 C89 C90 N11 -7(4)
C90 C89 C91 N12 -128(4)
C88 C89 C91 N12 107(4)
C83 C89 C91 N12 -5(5)
C87 C88 C92 C97 129.9(4)
C89 C88 C92 C97 -53.4(4)
C87 C88 C92 C93 -53.3(5)
C89 C88 C92 C93 123.4(3)
C97 C92 C93 C94 -1.4(5)
C88 C92 C93 C94 -178.3(3)
C92 C93 C94 C95 -0.1(5)
C93 C94 C95 C96 1.1(5)
C94 C95 C96 C97 -0.5(5)
C93 C92 C97 C96 2.0(5)
C88 C92 C97 C96 178.8(3)
C95 C96 C97 C92 -1.0(5)
C99 O16 C98 O15 -4.7(6)
C99 O16 C98 C87 175.1(4)
C88 C87 C98 O15 170.0(3)
C86 C87 C98 O15 -9.6(5)
C88 C87 C98 O16 -9.9(5)
C86 C87 C98 O16 170.5(3)
C98 O16 C99 C100 -164.0(4)
